data_4083740
loop_
_publ_author_name
'Collins, Lee R.'
'Rookes, Thomas M.'
'Mahon, Mary F.'
'Riddlestone, Ian M.'
'Whittlesey, Michael K.'

_publ_section_title
;
 Use of Ring-Expanded Diamino- and Diamidocarbene Ligands in Copper
 Catalyzed Azide--Alkyne &#x201C;Click&#x201D; Reactions
;
_journal_issue 20
_journal_name_full Organometallics
_journal_page_first 5882
_journal_paper_doi 10.1021/om5004732
_journal_volume 33
_journal_year 2014
_chemical_formula_sum 'C38 H44 B Cu F4 N4'
_chemical_formula_weight 707.12
_chemical_name_systematic
;
 ?
;
_space_group_IT_number 14
_symmetry_cell_setting monoclinic
_symmetry_space_group_name_Hall '-P 2yn'
_symmetry_space_group_name_H-M 'P 1 21/n 1'
_atom_sites_solution_hydrogens geom
_atom_sites_solution_primary direct
_atom_sites_solution_secondary difmap
_audit_creation_method SHELXL-97
_cell_angle_alpha 90.00
_cell_angle_beta 111.348(1)
_cell_angle_gamma 90.00
_cell_formula_units_Z 4
_cell_length_a 17.4120(4)
_cell_length_b 10.6420(3)
_cell_length_c 20.4690(5)
_cell_measurement_reflns_used 73355
_cell_measurement_temperature 150(2)
_cell_measurement_theta_max 25.031
_cell_measurement_theta_min 2.910
_cell_volume 3532.63(16)
_computing_cell_refinement 'HKL Scalepack (Otwinowski & Minor 1997)'
_computing_data_collection 'Collect (Bruker AXS BV, 1997-2004)'
_computing_data_reduction 'Denzo & Scalepack (Otwinowski & Minor, 1997)'
_computing_molecular_graphics 'ORTEX (P.McArdle, 1995)'
_computing_publication_material 'SHELXL-97/2 (Sheldrick,1997)'
_computing_structure_refinement 'SHELXL-97 (Sheldrick, 1997)'
_computing_structure_solution 'SHELXS-97 (Sheldrick, 1990)'
_diffrn_ambient_temperature 150(2)
_diffrn_measured_fraction_theta_full 0.997
_diffrn_measured_fraction_theta_max 0.997
_diffrn_measurement_device_type '95mm CCD camera on \k-goniostat'
_diffrn_measurement_method CCD
_diffrn_radiation_monochromator graphite
_diffrn_radiation_source 'fine-focus sealed tube'
_diffrn_radiation_type MoK\a
_diffrn_radiation_wavelength 0.71073
_diffrn_reflns_av_R_equivalents 0.0919
_diffrn_reflns_av_sigmaI/netI 0.0524
_diffrn_reflns_limit_h_max 20
_diffrn_reflns_limit_h_min -20
_diffrn_reflns_limit_k_max 12
_diffrn_reflns_limit_k_min -12
_diffrn_reflns_limit_l_max 24
_diffrn_reflns_limit_l_min -24
_diffrn_reflns_number 56255
_diffrn_reflns_theta_full 25.03
_diffrn_reflns_theta_max 25.03
_diffrn_reflns_theta_min 3.52
_exptl_absorpt_coefficient_mu 0.672
_exptl_absorpt_correction_T_max 0.9797
_exptl_absorpt_correction_T_min 0.9120
_exptl_absorpt_correction_type multi-scan
_exptl_absorpt_process_details
;
[c.f. r.h. blessing, acta cryst. (1995), a51, 33-38]
;
_exptl_crystal_colour colorless
_exptl_crystal_density_diffrn 1.330
_exptl_crystal_density_method 'not measured'
_exptl_crystal_description block
_exptl_crystal_F_000 1480
_exptl_crystal_size_max 0.20
_exptl_crystal_size_mid 0.10
_exptl_crystal_size_min 0.08
_refine_diff_density_max 0.626
_refine_diff_density_min -0.544
_refine_diff_density_rms 0.074
_refine_ls_extinction_coef 0.0022(7)
_refine_ls_extinction_expression Fc^*^=kFc[1+0.001xFc^2^\l^3^/sin(2\q)]^-1/4^
_refine_ls_extinction_method SHELXL
_refine_ls_goodness_of_fit_ref 1.085
_refine_ls_hydrogen_treatment constr
_refine_ls_matrix_type full
_refine_ls_number_parameters 547
_refine_ls_number_reflns 6230
_refine_ls_number_restraints 212
_refine_ls_restrained_S_all 1.149
_refine_ls_R_factor_all 0.1053
_refine_ls_R_factor_gt 0.0753
_refine_ls_shift/su_max 0.002
_refine_ls_shift/su_mean 0.000
_refine_ls_structure_factor_coef Fsqd
_refine_ls_weighting_details 'calc w=1/[\s^2^(Fo^2^)+(0.0634P)^2^+9.2920P] where P=(Fo^2^+2Fc^2^)/3'
_refine_ls_weighting_scheme calc
_refine_ls_wR_factor_gt 0.1744
_refine_ls_wR_factor_ref 0.1893
_reflns_number_gt 4628
_reflns_number_total 6230
_reflns_threshold_expression >2sigma(I)
_cod_data_source_file om5004732_si_002.cif
_cod_data_source_block k14mkw16
_cod_depositor_comments
;
The following automatic conversions were performed:

'_symmetry_cell_setting' value 'Monoclinic' changed to 'monoclinic'
according to
/usr/data/users/saulius/crontab/automatic-downloads/rss-feeds/ACS/lib/dictionaries/cif_core.dic
dictionary named 'cif_core.dic' version 2.4.2 from 2011-04-26.

Automatic conversion script
Id: cif_fix_values 2281 2013-09-26 08:29:07Z andrius 
;
_cod_original_cell_volume 3532.63(15)
_cod_original_sg_symbol_H-M P21/n
_cod_database_code 4083740

loop_
_symmetry_equiv_pos_as_xyz
'x, y, z'
'-x+1/2, y+1/2, -z+1/2'
'-x, -y, -z'
'x-1/2, -y-1/2, z-1/2'

loop_
_atom_site_label
_atom_site_type_symbol
_atom_site_fract_x
_atom_site_fract_y
_atom_site_fract_z
_atom_site_U_iso_or_equiv
_atom_site_adp_type
_atom_site_occupancy
_atom_site_symmetry_multiplicity
_atom_site_calc_flag
_atom_site_refinement_flags
_atom_site_disorder_assembly
_atom_site_disorder_group
Cu1 Cu 0.25000(4) 0.18645(6) 0.50757(3) 0.0424(2) Uani 1 1 d . . .
F1 F 0.0347(8) 0.6929(13) 0.3140(6) 0.150(5) Uani 0.50 1 d PDU A 1
F2 F 0.0487(15) 0.745(2) 0.2169(11) 0.343(16) Uani 0.50 1 d PDU A 1
F3 F 0.0365(13) 0.8873(14) 0.2891(11) 0.243(12) Uani 0.50 1 d PDU A 1
F4 F -0.0683(7) 0.7757(18) 0.2302(8) 0.194(7) Uani 0.50 1 d PDU A 1
F1A F 0.0892(6) 0.7342(13) 0.2889(7) 0.155(5) Uani 0.50 1 d PDU A 2
F2A F 0.0120(6) 0.8170(10) 0.1915(4) 0.120(4) Uani 0.50 1 d PDU A 2
F3A F -0.0069(8) 0.8745(9) 0.2887(5) 0.111(4) Uani 0.50 1 d PDU A 2
F4A F -0.0431(8) 0.6815(11) 0.2440(7) 0.145(5) Uani 0.50 1 d PDU A 2
N1 N 0.2874(3) 0.1974(4) 0.3839(3) 0.0629(14) Uani 1 1 d D . .
N2 N 0.2643(3) -0.0024(4) 0.4147(2) 0.0604(14) Uani 1 1 d D . .
N3 N 0.2743(3) 0.2387(6) 0.6510(2) 0.0767(17) Uani 1 1 d D . .
N4 N 0.1412(3) 0.2549(5) 0.5739(2) 0.0628(14) Uani 1 1 d D . .
C1 C 0.2696(3) 0.1213(5) 0.4281(2) 0.0429(12) Uani 1 1 d . B .
C2 C 0.3326(9) 0.1539(11) 0.3386(7) 0.084(4) Uani 0.65 1 d PD B 1
H2A H 0.3653 0.2237 0.3300 0.101 Uiso 0.65 1 calc PR B 1
H2B H 0.3707 0.0846 0.3618 0.101 Uiso 0.65 1 calc PR B 1
C3 C 0.2701(10) 0.1097(13) 0.2713(6) 0.112(6) Uani 0.65 1 d PD B 1
H3A H 0.2985 0.0690 0.2429 0.134 Uiso 0.65 1 calc PR B 1
H3B H 0.2392 0.1829 0.2447 0.134 Uiso 0.65 1 calc PR B 1
C4 C 0.2100(12) 0.0174(15) 0.2830(7) 0.112(7) Uani 0.65 1 d PD B 1
H4A H 0.1639 0.0659 0.2877 0.135 Uiso 0.65 1 calc PR B 1
H4B H 0.1869 -0.0350 0.2403 0.135 Uiso 0.65 1 calc PR B 1
C5 C 0.2429(9) -0.0684(9) 0.3448(4) 0.071(3) Uani 0.65 1 d PD B 1
H5A H 0.2929 -0.1107 0.3433 0.085 Uiso 0.65 1 calc PR B 1
H5B H 0.2012 -0.1341 0.3410 0.085 Uiso 0.65 1 calc PR B 1
C6 C 0.2839(4) 0.3308(6) 0.3956(3) 0.0604(16) Uani 1 1 d . B .
C7 C 0.3544(5) 0.3946(8) 0.4321(5) 0.104(3) Uani 1 1 d . . .
C8 C 0.3432(8) 0.5280(10) 0.4419(6) 0.135(4) Uani 1 1 d . B .
H8 H 0.3890 0.5786 0.4682 0.162 Uiso 1 1 calc R . .
C9 C 0.2676(8) 0.5789(8) 0.4135(6) 0.102(3) Uani 1 1 d . . .
H9 H 0.2616 0.6664 0.4196 0.122 Uiso 1 1 calc R B .
C10 C 0.2030(8) 0.5153(9) 0.3787(5) 0.102(3) Uani 1 1 d . B .
H10 H 0.1508 0.5554 0.3599 0.122 Uiso 1 1 calc R . .
C11 C 0.2098(5) 0.3923(7) 0.3690(3) 0.0712(19) Uani 1 1 d . . .
H11 H 0.1618 0.3460 0.3429 0.085 Uiso 1 1 calc R B .
C12 C 0.4355(6) 0.3294(11) 0.4628(9) 0.199(7) Uani 1 1 d . B .
H12A H 0.4295 0.2550 0.4888 0.298 Uiso 1 1 calc R . .
H12B H 0.4760 0.3867 0.4946 0.298 Uiso 1 1 calc R . .
H12C H 0.4542 0.3036 0.4250 0.298 Uiso 1 1 calc R . .
C13 C 0.2516(4) -0.0819(5) 0.4671(3) 0.0548(15) Uani 1 1 d . B .
C14 C 0.3196(4) -0.1175(6) 0.5254(3) 0.0608(16) Uani 1 1 d . . .
C15 C 0.3030(5) -0.1942(6) 0.5742(3) 0.074(2) Uani 1 1 d . B .
H15 H 0.3473 -0.2218 0.6146 0.089 Uiso 1 1 calc R . .
C16 C 0.2244(6) -0.2304(6) 0.5649(4) 0.078(2) Uani 1 1 d . . .
H16 H 0.2151 -0.2807 0.5997 0.094 Uiso 1 1 calc R B .
C17 C 0.1590(5) -0.1959(6) 0.5068(4) 0.077(2) Uani 1 1 d . B .
H17 H 0.1048 -0.2228 0.5007 0.093 Uiso 1 1 calc R . .
C18 C 0.1725(5) -0.1218(6) 0.4573(3) 0.0685(18) Uani 1 1 d . . .
H18 H 0.1277 -0.0979 0.4162 0.082 Uiso 1 1 calc R B .
C19 C 0.4044(5) -0.0789(7) 0.5345(4) 0.085(2) Uani 1 1 d . B .
H19A H 0.4149 -0.0979 0.4917 0.127 Uiso 1 1 calc R . .
H19B H 0.4438 -0.1248 0.5741 0.127 Uiso 1 1 calc R . .
H19C H 0.4107 0.0116 0.5439 0.127 Uiso 1 1 calc R . .
C20 C 0.2209(4) 0.2365(5) 0.5849(3) 0.0514(14) Uani 1 1 d . C .
C21 C 0.2501(7) 0.2180(13) 0.7148(5) 0.081(4) Uani 0.65 1 d PD C 1
H21A H 0.2038 0.1574 0.7030 0.097 Uiso 0.65 1 calc PR C 1
H21B H 0.2974 0.1826 0.7539 0.097 Uiso 0.65 1 calc PR C 1
C22 C 0.2244(8) 0.3423(12) 0.7371(5) 0.090(4) Uani 0.65 1 d PD C 1
H22A H 0.2729 0.3984 0.7556 0.108 Uiso 0.65 1 calc PR C 1
H22B H 0.2027 0.3277 0.7750 0.108 Uiso 0.65 1 calc PR C 1
C23 C 0.1578(6) 0.4052(12) 0.6745(5) 0.084(3) Uani 0.65 1 d PD C 1
H23A H 0.1236 0.4596 0.6922 0.101 Uiso 0.65 1 calc PR C 1
H23B H 0.1851 0.4598 0.6503 0.101 Uiso 0.65 1 calc PR C 1
C24 C 0.1019(6) 0.3142(12) 0.6217(5) 0.074(3) Uani 0.65 1 d PD C 1
H24A H 0.0512 0.3591 0.5925 0.089 Uiso 0.65 1 calc PR C 1
H24B H 0.0854 0.2467 0.6472 0.089 Uiso 0.65 1 calc PR C 1
C25 C 0.3613(4) 0.2261(9) 0.6619(3) 0.077(2) Uani 1 1 d . C .
C26 C 0.4033(5) 0.3310(10) 0.6550(4) 0.093(3) Uani 1 1 d . . .
C27 C 0.4877(6) 0.3194(12) 0.6696(5) 0.124(4) Uani 1 1 d . C .
H27 H 0.5187 0.3908 0.6659 0.149 Uiso 1 1 calc R . .
C28 C 0.5265(6) 0.2053(15) 0.6895(5) 0.121(4) Uani 1 1 d . . .
H28 H 0.5838 0.1984 0.6985 0.145 Uiso 1 1 calc R C .
C29 C 0.4837(6) 0.1019(11) 0.6965(4) 0.104(3) Uani 1 1 d . C .
H29 H 0.5108 0.0235 0.7105 0.124 Uiso 1 1 calc R . .
C30 C 0.3983(5) 0.1140(8) 0.6823(3) 0.080(2) Uani 1 1 d . . .
H30 H 0.3673 0.0437 0.6872 0.096 Uiso 1 1 calc R C .
C31 C 0.3609(6) 0.4572(9) 0.6326(5) 0.122(3) Uani 1 1 d . C .
H31A H 0.3217 0.4516 0.5842 0.182 Uiso 1 1 calc R . .
H31B H 0.4023 0.5217 0.6357 0.182 Uiso 1 1 calc R . .
H31C H 0.3314 0.4798 0.6636 0.182 Uiso 1 1 calc R . .
C32 C 0.0854(3) 0.2467(6) 0.5011(2) 0.0501(14) Uani 1 1 d . C .
C33 C 0.0664(3) 0.3561(6) 0.4609(3) 0.0554(15) Uani 1 1 d . . .
C34 C 0.0146(4) 0.3423(7) 0.3905(3) 0.0639(17) Uani 1 1 d . C .
H34 H -0.0009 0.4149 0.3617 0.077 Uiso 1 1 calc R . .
C35 C -0.0143(4) 0.2279(8) 0.3621(3) 0.0717(19) Uani 1 1 d . . .
H35 H -0.0490 0.2220 0.3141 0.086 Uiso 1 1 calc R C .
C36 C 0.0064(4) 0.1217(7) 0.4024(3) 0.0723(19) Uani 1 1 d . C .
H36 H -0.0134 0.0421 0.3823 0.087 Uiso 1 1 calc R . .
C37 C 0.0562(4) 0.1304(6) 0.4726(3) 0.0633(16) Uani 1 1 d . . .
H37 H 0.0702 0.0571 0.5010 0.076 Uiso 1 1 calc R C .
C38 C 0.1000(4) 0.4801(7) 0.4887(4) 0.0766(19) Uani 1 1 d . C .
H38A H 0.0833 0.5015 0.5282 0.115 Uiso 1 1 calc R . .
H38B H 0.0786 0.5435 0.4518 0.115 Uiso 1 1 calc R . .
H38C H 0.1603 0.4778 0.5047 0.115 Uiso 1 1 calc R . .
C2A C 0.2692(16) 0.170(2) 0.3048(8) 0.080(6) Uani 0.35 1 d PDU B 2
H2A1 H 0.2470 0.2477 0.2775 0.096 Uiso 0.35 1 calc PR B 2
H2A2 H 0.3216 0.1495 0.2987 0.096 Uiso 0.35 1 calc PR B 2
C3A C 0.2091(16) 0.065(2) 0.276(2) 0.086(10) Uani 0.35 1 d PDU B 2
H3A1 H 0.1627 0.0742 0.2926 0.103 Uiso 0.35 1 calc PR B 2
H3A2 H 0.1864 0.0703 0.2240 0.103 Uiso 0.35 1 calc PR B 2
C4A C 0.2489(16) -0.060(2) 0.2978(13) 0.093(7) Uani 0.35 1 d PDU B 2
H4A1 H 0.2064 -0.1229 0.2960 0.111 Uiso 0.35 1 calc PR B 2
H4A2 H 0.2757 -0.0865 0.2649 0.111 Uiso 0.35 1 calc PR B 2
C5A C 0.3100(16) -0.053(3) 0.3686(12) 0.121(10) Uani 0.35 1 d PDU B 2
H5A1 H 0.3557 0.0036 0.3703 0.145 Uiso 0.35 1 calc PR B 2
H5A2 H 0.3331 -0.1377 0.3848 0.145 Uiso 0.35 1 calc PR B 2
C21A C 0.2576(16) 0.316(2) 0.7077(11) 0.097(8) Uani 0.35 1 d PDU C 2
H21C H 0.3093 0.3478 0.7433 0.117 Uiso 0.35 1 calc PR C 2
H21D H 0.2198 0.3868 0.6873 0.117 Uiso 0.35 1 calc PR C 2
C22A C 0.2174(19) 0.216(3) 0.7381(15) 0.115(10) Uani 0.35 1 d PDU C 2
H22C H 0.2615 0.1615 0.7693 0.138 Uiso 0.35 1 calc PR C 2
H22D H 0.1916 0.2594 0.7678 0.138 Uiso 0.35 1 calc PR C 2
C23A C 0.1529(14) 0.133(2) 0.6868(10) 0.107(8) Uani 0.35 1 d PDU C 2
H23C H 0.1176 0.0939 0.7097 0.129 Uiso 0.35 1 calc PR C 2
H23D H 0.1794 0.0658 0.6691 0.129 Uiso 0.35 1 calc PR C 2
C24A C 0.1018(13) 0.218(2) 0.6270(10) 0.081(6) Uani 0.35 1 d PDU C 2
H24C H 0.0891 0.2962 0.6474 0.097 Uiso 0.35 1 calc PR C 2
H24D H 0.0487 0.1756 0.6014 0.097 Uiso 0.35 1 calc PR C 2
B1 B 0.0115(5) 0.7758(9) 0.2576(4) 0.103(4) Uani 1 1 d D . .

loop_
_atom_site_aniso_label
_atom_site_aniso_U_11
_atom_site_aniso_U_22
_atom_site_aniso_U_33
_atom_site_aniso_U_23
_atom_site_aniso_U_13
_atom_site_aniso_U_12
Cu1 0.0468(4) 0.0474(4) 0.0288(3) -0.0043(3) 0.0087(2) 0.0073(3)
F1 0.133(9) 0.206(11) 0.127(8) 0.054(8) 0.065(7) 0.079(8)
F2 0.35(2) 0.41(2) 0.33(2) -0.016(15) 0.200(16) 0.024(14)
F3 0.241(16) 0.226(16) 0.209(15) -0.045(12) 0.018(11) -0.060(13)
F4 0.147(10) 0.225(13) 0.142(10) 0.053(10) -0.028(8) -0.026(10)
F1A 0.094(7) 0.187(11) 0.139(9) -0.003(8) -0.012(7) 0.035(8)
F2A 0.125(7) 0.166(9) 0.070(5) -0.006(5) 0.035(5) 0.070(7)
F3A 0.175(10) 0.097(7) 0.084(6) -0.014(5) 0.076(7) 0.030(7)
F4A 0.137(9) 0.145(10) 0.146(10) -0.082(8) 0.041(8) -0.033(8)
N1 0.097(4) 0.044(3) 0.070(3) -0.010(2) 0.059(3) -0.007(3)
N2 0.107(4) 0.040(3) 0.034(2) -0.001(2) 0.025(2) 0.013(3)
N3 0.065(3) 0.117(5) 0.034(2) -0.019(3) 0.001(2) 0.025(3)
N4 0.058(3) 0.098(4) 0.032(2) -0.002(2) 0.015(2) 0.012(3)
C1 0.051(3) 0.039(3) 0.036(3) -0.005(2) 0.014(2) 0.006(2)
C2 0.138(12) 0.061(7) 0.096(9) 0.002(6) 0.094(9) 0.014(7)
C3 0.221(19) 0.070(9) 0.084(9) 0.003(7) 0.102(12) 0.004(10)
C4 0.23(2) 0.056(10) 0.036(7) -0.013(7) 0.034(9) -0.003(12)
C5 0.151(12) 0.042(5) 0.025(4) -0.011(4) 0.037(6) -0.003(6)
C6 0.081(4) 0.042(4) 0.074(4) -0.001(3) 0.047(4) -0.001(3)
C7 0.083(6) 0.061(5) 0.160(9) -0.016(5) 0.035(6) -0.012(4)
C8 0.134(9) 0.075(7) 0.174(11) -0.012(7) 0.029(8) -0.044(7)
C9 0.161(10) 0.050(5) 0.117(7) 0.011(5) 0.080(7) 0.017(6)
C10 0.157(9) 0.076(6) 0.097(6) 0.032(5) 0.076(7) 0.037(6)
C11 0.099(5) 0.068(5) 0.060(4) 0.019(3) 0.045(4) 0.024(4)
C12 0.070(6) 0.118(10) 0.35(2) 0.011(11) 0.006(9) -0.018(6)
C13 0.093(5) 0.030(3) 0.036(3) -0.003(2) 0.017(3) 0.008(3)
C14 0.085(5) 0.048(4) 0.040(3) -0.004(3) 0.011(3) 0.007(3)
C15 0.112(6) 0.056(4) 0.039(3) 0.012(3) 0.008(3) 0.013(4)
C16 0.128(7) 0.047(4) 0.062(4) 0.003(3) 0.037(5) -0.008(4)
C17 0.101(6) 0.050(4) 0.081(5) -0.004(4) 0.034(4) -0.010(4)
C18 0.088(5) 0.049(4) 0.057(4) -0.006(3) 0.013(3) 0.004(4)
C19 0.091(5) 0.076(5) 0.074(4) -0.002(4) 0.015(4) 0.014(4)
C20 0.059(4) 0.053(3) 0.033(3) -0.004(2) 0.006(2) 0.010(3)
C21 0.063(7) 0.137(14) 0.038(5) 0.008(7) 0.012(5) 0.016(8)
C22 0.112(9) 0.125(11) 0.040(5) -0.010(6) 0.037(6) 0.037(8)
C23 0.078(7) 0.114(10) 0.058(6) -0.028(6) 0.021(5) 0.008(7)
C24 0.077(7) 0.111(10) 0.036(5) -0.008(6) 0.022(5) 0.032(7)
C25 0.062(4) 0.119(7) 0.034(3) -0.019(4) 0.000(3) 0.019(5)
C26 0.069(5) 0.120(8) 0.062(4) -0.013(5) -0.007(4) 0.020(5)
C27 0.085(7) 0.165(11) 0.093(6) -0.006(7) -0.004(5) -0.005(7)
C28 0.061(5) 0.211(14) 0.073(5) -0.020(7) 0.005(4) 0.031(7)
C29 0.088(6) 0.150(10) 0.052(4) -0.014(5) -0.001(4) 0.050(6)
C30 0.080(5) 0.107(6) 0.039(3) -0.014(3) 0.005(3) 0.031(5)
C31 0.117(7) 0.104(8) 0.118(7) -0.006(6) 0.012(6) -0.007(6)
C32 0.047(3) 0.072(4) 0.030(3) 0.001(3) 0.012(2) 0.009(3)
C33 0.053(3) 0.067(4) 0.048(3) -0.003(3) 0.021(3) 0.003(3)
C34 0.059(4) 0.082(5) 0.043(3) 0.013(3) 0.009(3) 0.016(3)
C35 0.058(4) 0.097(6) 0.044(3) -0.001(4) 0.000(3) 0.007(4)
C36 0.069(4) 0.074(5) 0.059(4) -0.017(4) 0.005(3) -0.006(4)
C37 0.075(4) 0.054(4) 0.052(3) 0.006(3) 0.012(3) 0.004(3)
C38 0.082(5) 0.069(5) 0.082(5) -0.001(4) 0.035(4) -0.004(4)
C2A 0.104(13) 0.073(12) 0.076(11) -0.015(10) 0.050(10) -0.015(11)
C3A 0.097(14) 0.084(17) 0.075(14) -0.019(12) 0.030(11) 0.012(12)
C4A 0.125(14) 0.068(12) 0.095(14) -0.014(11) 0.051(11) -0.016(11)
C5A 0.135(16) 0.095(15) 0.118(15) -0.001(12) 0.029(12) 0.010(13)
C21A 0.099(13) 0.105(14) 0.073(12) -0.023(12) 0.013(10) 0.017(12)
C22A 0.119(16) 0.132(17) 0.100(15) -0.007(13) 0.047(12) -0.001(13)
C23A 0.122(14) 0.128(15) 0.080(11) 0.020(11) 0.047(11) 0.010(12)
C24A 0.085(12) 0.109(13) 0.054(10) 0.002(10) 0.032(9) 0.012(11)
B1 0.073(7) 0.152(11) 0.087(7) -0.052(7) 0.031(6) -0.049(7)

loop_
_atom_type_symbol
_atom_type_description
_atom_type_scat_dispersion_real
_atom_type_scat_dispersion_imag
_atom_type_scat_source
C C 0.0033 0.0016 'International Tables Vol C Tables 4.2.6.8 and 6.1.1.4'
H H 0.0000 0.0000 'International Tables Vol C Tables 4.2.6.8 and 6.1.1.4'
Cu Cu 0.3201 1.2651 'International Tables Vol C Tables 4.2.6.8 and 6.1.1.4'
N N 0.0061 0.0033 'International Tables Vol C Tables 4.2.6.8 and 6.1.1.4'
B B 0.0013 0.0007 'International Tables Vol C Tables 4.2.6.8 and 6.1.1.4'
F F 0.0171 0.0103 'International Tables Vol C Tables 4.2.6.8 and 6.1.1.4'

loop_
_geom_angle_atom_site_label_1
_geom_angle_atom_site_label_2
_geom_angle_atom_site_label_3
_geom_angle
C20 Cu1 C1 173.3(2)
C1 N1 C6 116.8(4)
C1 N1 C2 122.6(6)
C6 N1 C2 118.1(6)
C1 N1 C2A 125.7(9)
C6 N1 C2A 110.3(10)
C2 N1 C2A 41.5(10)
C1 N2 C13 116.1(4)
C1 N2 C5 128.6(5)
C13 N2 C5 112.3(5)
C1 N2 C5A 117.3(13)
C13 N2 C5A 120.2(12)
C5 N2 C5A 42.4(10)
C20 N3 C25 117.2(5)
C20 N3 C21 123.9(7)
C25 N3 C21 116.8(6)
C20 N3 C21A 121.6(11)
C25 N3 C21A 114.0(11)
C21 N3 C21A 40.7(10)
C20 N4 C32 115.4(4)
C20 N4 C24 129.5(6)
C32 N4 C24 113.3(5)
C20 N4 C24A 123.3(9)
C32 N4 C24A 114.0(10)
C24 N4 C24A 39.3(9)
N1 C1 N2 118.3(4)
N1 C1 Cu1 121.0(4)
N2 C1 Cu1 120.7(4)
C3 C2 N1 107.5(10)
C3 C2 H2A 110.2
N1 C2 H2A 110.2
C3 C2 H2B 110.2
N1 C2 H2B 110.2
H2A C2 H2B 108.5
C2 C3 C4 111.9(10)
C2 C3 H3A 109.2
C4 C3 H3A 109.2
C2 C3 H3B 109.2
C4 C3 H3B 109.2
H3A C3 H3B 107.9
C5 C4 C3 117.1(13)
C5 C4 H4A 108.0
C3 C4 H4A 108.0
C5 C4 H4B 108.0
C3 C4 H4B 108.0
H4A C4 H4B 107.3
C4 C5 N2 113.8(9)
C4 C5 H5A 108.8
N2 C5 H5A 108.8
C4 C5 H5B 108.8
N2 C5 H5B 108.8
H5A C5 H5B 107.7
C7 C6 C11 120.6(7)
C7 C6 N1 119.8(6)
C11 C6 N1 119.6(6)
C6 C7 C8 115.0(8)
C6 C7 C12 121.7(8)
C8 C7 C12 123.3(9)
C9 C8 C7 119.4(9)
C9 C8 H8 120.3
C7 C8 H8 120.3
C10 C9 C8 123.3(9)
C10 C9 H9 118.3
C8 C9 H9 118.3
C9 C10 C11 119.5(10)
C9 C10 H10 120.3
C11 C10 H10 120.3
C10 C11 C6 122.1(9)
C10 C11 H11 119.0
C6 C11 H11 119.0
C7 C12 H12A 109.5
C7 C12 H12B 109.5
H12A C12 H12B 109.5
C7 C12 H12C 109.5
H12A C12 H12C 109.5
H12B C12 H12C 109.5
C18 C13 C14 122.1(6)
C18 C13 N2 119.0(5)
C14 C13 N2 118.9(6)
C13 C14 C15 116.0(6)
C13 C14 C19 122.1(6)
C15 C14 C19 121.9(6)
C16 C15 C14 121.5(6)
C16 C15 H15 119.3
C14 C15 H15 119.3
C17 C16 C15 121.4(7)
C17 C16 H16 119.3
C15 C16 H16 119.3
C16 C17 C18 119.1(7)
C16 C17 H17 120.5
C18 C17 H17 120.4
C17 C18 C13 120.0(6)
C17 C18 H18 120.0
C13 C18 H18 120.0
C14 C19 H19A 109.5
C14 C19 H19B 109.5
H19A C19 H19B 109.5
C14 C19 H19C 109.5
H19A C19 H19C 109.5
H19B C19 H19C 109.5
N3 C20 N4 117.7(5)
N3 C20 Cu1 123.4(4)
N4 C20 Cu1 118.3(4)
C22 C21 N3 109.6(10)
C22 C21 H21A 109.8
N3 C21 H21A 109.8
C22 C21 H21B 109.8
N3 C21 H21B 109.8
H21A C21 H21B 108.2
C21 C22 C23 110.1(8)
C21 C22 H22A 109.6
C23 C22 H22A 109.6
C21 C22 H22B 109.6
C23 C22 H22B 109.6
H22A C22 H22B 108.2
C24 C23 C22 114.3(10)
C24 C23 H23A 108.7
C22 C23 H23A 108.7
C24 C23 H23B 108.7
C22 C23 H23B 108.7
H23A C23 H23B 107.6
C23 C24 N4 113.7(8)
C23 C24 H24A 108.8
N4 C24 H24A 108.8
C23 C24 H24B 108.8
N4 C24 H24B 108.8
H24A C24 H24B 107.7
C30 C25 C26 122.6(7)
C30 C25 N3 118.9(8)
C26 C25 N3 118.3(7)
C25 C26 C27 117.8(9)
C25 C26 C31 122.1(8)
C27 C26 C31 120.1(10)
C28 C27 C26 120.4(11)
C28 C27 H27 119.8
C26 C27 H27 119.8
C29 C28 C27 121.0(9)
C29 C28 H28 119.5
C27 C28 H28 119.5
C28 C29 C30 118.6(9)
C28 C29 H29 120.7
C30 C29 H29 120.7
C25 C30 C29 119.6(9)
C25 C30 H30 120.2
C29 C30 H30 120.2
C26 C31 H31A 109.5
C26 C31 H31B 109.5
H31A C31 H31B 109.5
C26 C31 H31C 109.5
H31A C31 H31C 109.5
H31B C31 H31C 109.5
C37 C32 C33 121.7(5)
C37 C32 N4 119.4(5)
C33 C32 N4 118.8(5)
C32 C33 C34 116.4(6)
C32 C33 C38 123.0(5)
C34 C33 C38 120.6(6)
C35 C34 C33 122.1(6)
C35 C34 H34 118.9
C33 C34 H34 118.9
C34 C35 C36 120.3(6)
C34 C35 H35 119.8
C36 C35 H35 119.8
C35 C36 C37 119.9(6)
C35 C36 H36 120.1
C37 C36 H36 120.1
C32 C37 C36 119.5(6)
C32 C37 H37 120.2
C36 C37 H37 120.2
C33 C38 H38A 109.5
C33 C38 H38B 109.5
H38A C38 H38B 109.5
C33 C38 H38C 109.5
H38A C38 H38C 109.5
H38B C38 H38C 109.5
C3A C2A N1 113(2)
C3A C2A H2A1 108.9
N1 C2A H2A1 108.9
C3A C2A H2A2 108.9
N1 C2A H2A2 108.9
H2A1 C2A H2A2 107.7
C4A C3A C2A 111(2)
C4A C3A H3A1 109.3
C2A C3A H3A1 109.3
C4A C3A H3A2 109.3
C2A C3A H3A2 109.3
H3A1 C3A H3A2 108.0
C5A C4A C3A 110(2)
C5A C4A H4A1 109.6
C3A C4A H4A1 109.6
C5A C4A H4A2 109.6
C3A C4A H4A2 109.6
H4A1 C4A H4A2 108.1
C4A C5A N2 105.9(18)
C4A C5A H5A1 110.6
N2 C5A H5A1 110.6
C4A C5A H5A2 110.6
N2 C5A H5A2 110.6
H5A1 C5A H5A2 108.7
C22A C21A N3 100.4(19)
C22A C21A H21C 111.7
N3 C21A H21C 111.7
C22A C21A H21D 111.7
N3 C21A H21D 111.7
H21C C21A H21D 109.5
C23A C22A C21A 117(2)
C23A C22A H22C 108.0
C21A C22A H22C 108.0
C23A C22A H22D 108.0
C21A C22A H22D 108.0
H22C C22A H22D 107.2
C22A C23A C24A 106(2)
C22A C23A H23C 110.5
C24A C23A H23C 110.5
C22A C23A H23D 110.5
C24A C23A H23D 110.5
H23C C23A H23D 108.7
C23A C24A N4 116.1(15)
C23A C24A H24C 108.3
N4 C24A H24C 108.3
C23A C24A H24D 108.3
N4 C24A H24D 108.3
H24C C24A H24D 107.4
F2 B1 F4 116.0(12)
F2 B1 F3A 142.2(14)
F4 B1 F3A 78.4(11)
F2 B1 F4A 99.3(14)
F4 B1 F4A 48.8(8)
F3A B1 F4A 114.5(9)
F2 B1 F1A 64.1(11)
F4 B1 F1A 160.3(11)
F3A B1 F1A 114.2(9)
F4A B1 F1A 111.6(10)
F2 B1 F3 113.0(12)
F4 B1 F3 108.4(11)
F3A B1 F3 33.2(10)
F4A B1 F3 147.2(12)
F1A B1 F3 88.2(11)
F2 B1 F1 108.5(11)
F4 B1 F1 107.4(9)
F3A B1 F1 98.7(9)
F4A B1 F1 70.6(9)
F1A B1 F1 57.2(8)
F3 B1 F1 102.4(9)
F2 B1 F2A 43.7(11)
F4 B1 F2A 88.0(9)
F3A B1 F2A 107.3(8)
F4A B1 F2A 106.4(8)
F1A B1 F2A 101.6(8)
F3 B1 F2A 94.1(12)
F1 B1 F2A 152.1(9)

loop_
_geom_bond_atom_site_label_1
_geom_bond_atom_site_label_2
_geom_bond_distance
Cu1 C20 1.905(5)
Cu1 C1 1.910(5)
F1 B1 1.392(11)
F2 B1 1.270(13)
F3 B1 1.345(13)
F4 B1 1.296(12)
F1A B1 1.343(10)
F2A B1 1.425(10)
F3A B1 1.327(10)
F4A B1 1.340(11)
N1 C1 1.332(7)
N1 C6 1.445(7)
N1 C2 1.492(9)
N1 C2A 1.559(14)
N2 C1 1.342(7)
N2 C13 1.444(7)
N2 C5 1.514(8)
N2 C5A 1.538(15)
N3 C20 1.333(7)
N3 C25 1.454(8)
N3 C21 1.529(10)
N3 C21A 1.533(14)
N4 C20 1.338(7)
N4 C32 1.455(6)
N4 C24 1.521(9)
N4 C24A 1.532(13)
C2 C3 1.487(14)
C2 H2A 0.9900
C2 H2B 0.9900
C3 C4 1.516(14)
C3 H3A 0.9900
C3 H3B 0.9900
C4 C5 1.495(12)
C4 H4A 0.9900
C4 H4B 0.9900
C5 H5A 0.9900
C5 H5B 0.9900
C6 C7 1.362(10)
C6 C11 1.371(9)
C7 C8 1.457(13)
C7 C12 1.491(13)
C8 C9 1.345(13)
C8 H8 0.9500
C9 C10 1.283(13)
C9 H9 0.9500
C10 C11 1.335(11)
C10 H10 0.9500
C11 H11 0.9500
C12 H12A 0.9800
C12 H12B 0.9800
C12 H12C 0.9800
C13 C18 1.384(9)
C13 C14 1.393(8)
C14 C15 1.400(9)
C14 C19 1.476(9)
C15 C16 1.367(10)
C15 H15 0.9500
C16 C17 1.364(10)
C16 H16 0.9500
C17 C18 1.370(9)
C17 H17 0.9500
C18 H18 0.9500
C19 H19A 0.9800
C19 H19B 0.9800
C19 H19C 0.9800
C21 C22 1.519(12)
C21 H21A 0.9900
C21 H21B 0.9900
C22 C23 1.534(11)
C22 H22A 0.9900
C22 H22B 0.9900
C23 C24 1.512(12)
C23 H23A 0.9900
C23 H23B 0.9900
C24 H24A 0.9900
C24 H24B 0.9900
C25 C30 1.348(10)
C25 C26 1.371(12)
C26 C27 1.394(12)
C26 C31 1.521(12)
C27 C28 1.378(15)
C27 H27 0.9500
C28 C29 1.364(14)
C28 H28 0.9500
C29 C30 1.414(11)
C29 H29 0.9500
C30 H30 0.9500
C31 H31A 0.9800
C31 H31B 0.9800
C31 H31C 0.9800
C32 C37 1.383(9)
C32 C33 1.394(8)
C33 C34 1.401(8)
C33 C38 1.471(9)
C34 C35 1.364(10)
C34 H34 0.9500
C35 C36 1.368(10)
C35 H35 0.9500
C36 C37 1.385(8)
C36 H36 0.9500
C37 H37 0.9500
C38 H38A 0.9800
C38 H38B 0.9800
C38 H38C 0.9800
C2A C3A 1.500(16)
C2A H2A1 0.9900
C2A H2A2 0.9900
C3A C4A 1.491(16)
C3A H3A1 0.9900
C3A H3A2 0.9900
C4A C5A 1.455(16)
C4A H4A1 0.9900
C4A H4A2 0.9900
C5A H5A1 0.9900
C5A H5A2 0.9900
C21A C22A 1.521(16)
C21A H21C 0.9900
C21A H21D 0.9900
C22A C23A 1.513(17)
C22A H22C 0.9900
C22A H22D 0.9900
C23A C24A 1.522(16)
C23A H23C 0.9900
C23A H23D 0.9900
C24A H24C 0.9900
C24A H24D 0.9900

loop_
_geom_torsion_atom_site_label_1
_geom_torsion_atom_site_label_2
_geom_torsion_atom_site_label_3
_geom_torsion_atom_site_label_4
_geom_torsion
C6 N1 C1 N2 173.5(5)
C2 N1 C1 N2 -24.6(10)
C2A N1 C1 N2 26.1(15)
C6 N1 C1 Cu1 -5.3(8)
C2 N1 C1 Cu1 156.7(8)
C2A N1 C1 Cu1 -152.7(13)
C13 N2 C1 N1 175.1(5)
C5 N2 C1 N1 -26.3(11)
C5A N2 C1 N1 23.0(13)
C13 N2 C1 Cu1 -6.1(7)
C5 N2 C1 Cu1 152.5(8)
C5A N2 C1 Cu1 -158.2(11)
C20 Cu1 C1 N1 143.4(18)
C20 Cu1 C1 N2 -35(2)
C1 N1 C2 C3 90.2(11)
C6 N1 C2 C3 -108.1(9)
C2A N1 C2 C3 -18.7(14)
N1 C2 C3 C4 -50.8(15)
C2 C3 C4 C5 -34(2)
C3 C4 C5 N2 69.7(18)
C1 N2 C5 C4 -11.3(16)
C13 N2 C5 C4 148.1(11)
C5A N2 C5 C4 -101(2)
C1 N1 C6 C7 96.8(8)
C2 N1 C6 C7 -66.0(11)
C2A N1 C6 C7 -110.9(12)
C1 N1 C6 C11 -84.0(7)
C2 N1 C6 C11 113.3(9)
C2A N1 C6 C11 68.3(12)
C11 C6 C7 C8 2.1(13)
N1 C6 C7 C8 -178.7(8)
C11 C6 C7 C12 178.7(10)
N1 C6 C7 C12 -2.1(14)
C6 C7 C8 C9 -2.2(16)
C12 C7 C8 C9 -178.7(12)
C7 C8 C9 C10 1.4(17)
C8 C9 C10 C11 -0.4(15)
C9 C10 C11 C6 0.3(12)
C7 C6 C11 C10 -1.3(11)
N1 C6 C11 C10 179.5(6)
C1 N2 C13 C18 98.0(6)
C5 N2 C13 C18 -64.1(9)
C5A N2 C13 C18 -110.9(14)
C1 N2 C13 C14 -83.1(7)
C5 N2 C13 C14 114.9(8)
C5A N2 C13 C14 68.1(14)
C18 C13 C14 C15 -1.2(8)
N2 C13 C14 C15 179.9(5)
C18 C13 C14 C19 177.6(6)
N2 C13 C14 C19 -1.4(8)
C13 C14 C15 C16 -0.6(9)
C19 C14 C15 C16 -179.4(6)
C14 C15 C16 C17 1.7(11)
C15 C16 C17 C18 -1.0(11)
C16 C17 C18 C13 -0.8(10)
C14 C13 C18 C17 1.9(9)
N2 C13 C18 C17 -179.1(5)
C25 N3 C20 N4 -176.4(7)
C21 N3 C20 N4 20.7(11)
C21A N3 C20 N4 -28.0(15)
C25 N3 C20 Cu1 12.4(9)
C21 N3 C20 Cu1 -150.5(7)
C21A N3 C20 Cu1 160.8(12)
C32 N4 C20 N3 -177.7(6)
C24 N4 C20 N3 19.4(12)
C24A N4 C20 N3 -29.5(15)
C32 N4 C20 Cu1 -6.1(7)
C24 N4 C20 Cu1 -169.0(8)
C24A N4 C20 Cu1 142.1(13)
C1 Cu1 C20 N3 120.4(18)
C1 Cu1 C20 N4 -51(2)
C20 N3 C21 C22 -87.1(11)
C25 N3 C21 C22 109.9(10)
C21A N3 C21 C22 13.6(16)
N3 C21 C22 C23 52.9(14)
C21 C22 C23 C24 31.4(15)
C22 C23 C24 N4 -76.9(12)
C20 N4 C24 C23 25.0(14)
C32 N4 C24 C23 -138.2(8)
C24A N4 C24 C23 121.8(19)
C20 N3 C25 C30 -101.6(7)
C21 N3 C25 C30 62.6(9)
C21A N3 C25 C30 107.7(13)
C20 N3 C25 C26 82.1(8)
C21 N3 C25 C26 -113.7(9)
C21A N3 C25 C26 -68.6(13)
C30 C25 C26 C27 0.1(11)
N3 C25 C26 C27 176.3(6)
C30 C25 C26 C31 -179.4(7)
N3 C25 C26 C31 -3.2(10)
C25 C26 C27 C28 0.9(13)
C31 C26 C27 C28 -179.6(9)
C26 C27 C28 C29 -1.2(15)
C27 C28 C29 C30 0.5(13)
C26 C25 C30 C29 -0.9(10)
N3 C25 C30 C29 -177.0(5)
C28 C29 C30 C25 0.5(11)
C20 N4 C32 C37 84.9(7)
C24 N4 C32 C37 -109.4(8)
C24A N4 C32 C37 -66.3(12)
C20 N4 C32 C33 -91.7(7)
C24 N4 C32 C33 74.0(8)
C24A N4 C32 C33 117.1(12)
C37 C32 C33 C34 1.5(8)
N4 C32 C33 C34 178.0(5)
C37 C32 C33 C38 -176.8(6)
N4 C32 C33 C38 -0.3(8)
C32 C33 C34 C35 -1.6(9)
C38 C33 C34 C35 176.7(6)
C33 C34 C35 C36 0.5(10)
C34 C35 C36 C37 0.7(10)
C33 C32 C37 C36 -0.4(9)
N4 C32 C37 C36 -176.8(5)
C35 C36 C37 C32 -0.8(10)
C1 N1 C2A C3A 15(3)
C6 N1 C2A C3A -133.9(18)
C2 N1 C2A C3A 116(3)
N1 C2A C3A C4A -77(3)
C2A C3A C4A C5A 36(4)
C3A C4A C5A N2 55(3)
C1 N2 C5A C4A -96(2)
C13 N2 C5A C4A 112.7(19)
C5 N2 C5A C4A 21.9(14)
C20 N3 C21A C22A 93.7(19)
C25 N3 C21A C22A -117.0(18)
C21 N3 C21A C22A -13.1(14)
N3 C21A C22A C23A -44(3)
C21A C22A C23A C24A -40(3)
C22A C23A C24A N4 77(3)
C20 N4 C24A C23A -13(3)
C32 N4 C24A C23A 135.6(18)
C24 N4 C24A C23A -126(3)
